data_1531394
loop_
_publ_author_name
'Feteira, A.'
'Alford, N.M.'
'Rampling, M.J.'
'Kirk, C.A.'
'Keith, G.M.'
'Reaney, I.M.'
'Sarma, K.'
'Sinclair, D.C.'

_publ_section_title
;
 Synthesis and characterisation of Ga-doped hexagonal Ba Ti O3
;
_journal_name_full 'Crystal Engineering'
_journal_page_first 439
_journal_page_last 448
_journal_volume 5
_journal_year 2002
_chemical_formula_sum 'Ba Ga0.069 O2.925 Ti0.931'
_chemical_name_systematic 'Ba (Ti0.931 Ga0.069) O2.925'
_space_group_IT_number 194
_symmetry_space_group_name_Hall '-P 6c 2c'
_symmetry_space_group_name_H-M 'P 63/m m c'
_cell_angle_alpha 90
_cell_angle_beta 90
_cell_angle_gamma 120
_cell_formula_units_Z 6
_cell_length_a 5.72434
_cell_length_b 5.72434
_cell_length_c 13.99848
_cell_volume 397.249
_citation_journal_id_ASTM CRYEF8
_cod_data_source_file Feteira_CRYEF8_2002_681.cif
_cod_data_source_block Ba1Ga0.069O2.925Ti0.931
_cod_original_cell_volume 397.2486
_cod_original_formula_sum 'Ba1 Ga0.069 O2.925 Ti0.931'
_cod_database_code 1531394

loop_
_symmetry_equiv_pos_as_xyz
x,y,z
x-y,x,z+1/2
-y,x-y,z
-x,-y,z+1/2
-x+y,-x,z
y,-x+y,z+1/2
-y,-x,-z+1/2
x-y,-y,-z
x,x-y,-z+1/2
y,x,-z
-x+y,y,-z+1/2
-x,-x+y,-z
-x,-y,-z
-x+y,-x,-z-1/2
y,-x+y,-z
x,y,-z-1/2
x-y,x,-z
-y,x-y,-z-1/2
y,x,z-1/2
-x+y,y,z
-x,-x+y,z-1/2
-y,-x,z
x-y,-y,z-1/2
x,x-y,z

loop_
_atom_site_label
_atom_site_type_symbol
_atom_site_fract_x
_atom_site_fract_y
_atom_site_fract_z
_atom_site_occupancy
_atom_site_U_iso_or_equiv
Ti2 Ti+4 0.3333 0.6667 0.84521 0.928 0.0
Ba2 Ba+2 0.3333 0.6667 0.096396 1 0.0
Ga2 Ga+3 0.3333 0.6667 0.84521 0.072 0.0
Ba1 Ba+2 0 0 0.25 1 0.0
O1 O-2 0.516801 0.033602 0.25 0.931 0.0
Ga1 Ga+3 0 0 0 0.062 0.0
O2 O-2 0.834983 0.66996 0.08055 0.997 0.0
Ti1 Ti+4 0 0 0 0.938 0.0
